data_1570269
loop_
_publ_author_name
'Qiu, Zhi-Xin'
'Zheng, Zhe-Xiong'
'Jiang, Xiao-Ming'
'Liu, Bin-Wen'
'Guo, Guo-Cong'

_publ_section_title
;
 The first polyanion-substitution-driven
 centrosymmetric-to-noncentrosymmetric structural transformation realizing
 an excellent nonlinear optical supramolecule
 [Cd<sub>4</sub>P<sub>2</sub>][CdBr<sub>4</sub>].
;
_journal_issue 46
_journal_name_full 'Chemical science'
_journal_page_first 13568
_journal_page_last 13573
_journal_paper_doi 10.1039/d3sc04818g
_journal_volume 14
_journal_year 2023
_chemical_formula_moiety Cd5P2Br4
_chemical_formula_sum 'Br4 Cd5 P2'
_chemical_formula_weight 943.58
_chemical_melting_point ?
_chemical_name_common Cd5P2Br4
_space_group_crystal_system orthorhombic
_space_group_IT_number 33
_space_group_name_Hall 'P 2c -2n'
_space_group_name_H-M_alt 'P n a 21'
_audit_creation_date 2022-12-15
_audit_creation_method
;
Olex2 1.5
(compiled 2022.04.07 svn.rca3783a0 for OlexSys, GUI svn.r6498)
;
_audit_update_record
;
2023-02-01 deposited with the CCDC.	2023-11-06 downloaded from the CCDC.
;
_cell_angle_alpha 90
_cell_angle_beta 90
_cell_angle_gamma 90
_cell_formula_units_Z 4
_cell_length_a 12.1965(8)
_cell_length_b 13.6691(10)
_cell_length_c 7.7077(7)
_cell_measurement_reflns_used 2830
_cell_measurement_temperature 293(2)
_cell_measurement_theta_max 31.0690
_cell_measurement_theta_min 3.0280
_cell_volume 1284.99(17)
_computing_cell_refinement 'CrysAlisPro 1.171.39.23b (Rigaku OD, 2015)'
_computing_data_collection 'CrysAlisPro 1.171.39.23b (Rigaku OD, 2015)'
_computing_data_reduction 'CrysAlisPro 1.171.39.23b (Rigaku OD, 2015)'
_computing_molecular_graphics 'Olex2 1.5 (Dolomanov et al., 2009)'
_computing_publication_material 'Olex2 1.5 (Dolomanov et al., 2009)'
_computing_structure_refinement 'SHELXL-2013 (Sheldrick, 2013)'
_computing_structure_solution 'SHELXL-2013 (Sheldrick, 2013)'
_diffrn_ambient_temperature 293(2)
_diffrn_detector_area_resol_mean 10.0000
_diffrn_measured_fraction_theta_full 0.980
_diffrn_measured_fraction_theta_max 0.982
_diffrn_measurement_device_type 'Rigaku Pilatus CCD'
_diffrn_measurement_method CCD_Profile_fitting
_diffrn_radiation_type MoK\a
_diffrn_radiation_wavelength 0.71073
_diffrn_reflns_av_R_equivalents 0.0401
_diffrn_reflns_av_unetI/netI 0.0485
_diffrn_reflns_Laue_measured_fraction_full 0.980
_diffrn_reflns_Laue_measured_fraction_max 0.982
_diffrn_reflns_limit_h_max 14
_diffrn_reflns_limit_h_min -12
_diffrn_reflns_limit_k_max 16
_diffrn_reflns_limit_k_min -14
_diffrn_reflns_limit_l_max 9
_diffrn_reflns_limit_l_min -7
_diffrn_reflns_number 4786
_diffrn_reflns_point_group_measured_fraction_full 0.985
_diffrn_reflns_point_group_measured_fraction_max 0.987
_diffrn_reflns_theta_full 25.242
_diffrn_reflns_theta_max 25.499
_diffrn_reflns_theta_min 2.238
_exptl_absorpt_coefficient_mu 20.769
_exptl_absorpt_correction_T_max 1.00000
_exptl_absorpt_correction_T_min 0.56609
_exptl_absorpt_correction_type multi-scan
_exptl_absorpt_process_details SADABS
_exptl_crystal_colour yellow
_exptl_crystal_colour_primary yellow
_exptl_crystal_density_diffrn 4.877
_exptl_crystal_density_meas ?
_exptl_crystal_description bulk
_exptl_crystal_F_000 1640
_exptl_crystal_size_max 0.124
_exptl_crystal_size_mid 0.099
_exptl_crystal_size_min 0.074
_refine_diff_density_max 2.212
_refine_diff_density_min -1.466
_refine_diff_density_rms 0.364
_refine_ls_abs_structure_details
;
 Refined as an inversion twin.
;
_refine_ls_abs_structure_Flack 0.35(3)
_refine_ls_extinction_coef 0.0010(3)
_refine_ls_extinction_expression Fc^*^=kFc[1+0.001xFc^2^\l^3^/sin(2\q)]^-1/4^
_refine_ls_extinction_method SHELXL
_refine_ls_goodness_of_fit_ref 0.999
_refine_ls_hydrogen_treatment undef
_refine_ls_matrix_type full
_refine_ls_number_parameters 102
_refine_ls_number_reflns 2017
_refine_ls_number_restraints 80
_refine_ls_restrained_S_all 0.985
_refine_ls_R_factor_all 0.0479
_refine_ls_R_factor_gt 0.0451
_refine_ls_shift/su_max 0.000
_refine_ls_shift/su_mean 0.000
_refine_ls_structure_factor_coef Fsqd
_refine_ls_weighting_details
;
 w=1/[\s^2^(Fo^2^)+(0.0867P)^2^+19.6128P]
 where P=(Fo^2^+2Fc^2^)/3
;
_refine_ls_weighting_scheme calc
_refine_ls_wR_factor_gt 0.1320
_refine_ls_wR_factor_ref 0.1338
_reflns_Friedel_coverage 0.860
_reflns_Friedel_fraction_full 0.992
_reflns_Friedel_fraction_max 0.993
_reflns_number_gt 1888
_reflns_number_total 2017
_reflns_threshold_expression 'I > 2\s(I)'
_cod_data_source_file d3sc04818g2.cif
_cod_data_source_block Cd5P2Br4
_cod_depositor_comments
;
The following automatic conversions were performed:

data item '_chemical_melting_point' value 'not measured' was changed
to '?' -- the value is undefined or not given.

data item '_exptl_crystal_density_meas' value 'not measured' was
changed to '?' -- the value is perceived as not measured.

Automatic conversion script
Id: cif_fix_values 8170 2020-07-09 18:12:32Z antanas 

 Adding full bibliography for 1570268--1570269.cif.
;
_cod_database_code 1570269
_shelxl_version_number 2013-2
_shelx_space_group_comment
;
The symmetry employed for this shelxl refinement is uniquely defined
by the following loop, which should always be used as a source of
symmetry information in preference to the above space-group names.
They are only intended as comments.
;
_olex2_refinement_description
;
1. Twinned data refinement
 Scales: 0.64748
 0.35252
2. Rigid bond restraints
 All non-hydrogen atoms
 with sigma for 1-2 distances of 0.01 and sigma for 1-3 distances of 0.01
3. Uiso/Uaniso restraints and constraints
All non-hydrogen atoms restrained to be isotropic: with sigma of 0.1 and sigma
for terminal atoms of 0.2
;
_olex2_submission_special_instructions 'No special instructions were received'

loop_
_space_group_symop_operation_xyz
'x, y, z'
'-x, -y, z+1/2'
'x+1/2, -y+1/2, z'
'-x+1/2, y+1/2, z+1/2'

loop_
_atom_site_label
_atom_site_type_symbol
_atom_site_fract_x
_atom_site_fract_y
_atom_site_fract_z
_atom_site_U_iso_or_equiv
_atom_site_adp_type
_atom_site_occupancy
_atom_site_site_symmetry_order
_atom_site_calc_flag
_atom_site_refinement_flags_posn
_atom_site_refinement_flags_adp
_atom_site_refinement_flags_occupancy
_atom_site_disorder_assembly
_atom_site_disorder_group
Cd1 Cd 0.77686(17) 0.75001(13) 0.9879(3) 0.0363(5) Uani 1 1 d . U . . .
Cd2 Cd 0.74807(13) 0.91344(19) 0.5069(4) 0.0489(6) Uani 1 1 d . U . . .
Cd3 Cd 0.5095(2) 0.54641(17) 0.8023(3) 0.0482(6) Uani 1 1 d . U . . .
Cd4 Cd 0.95013(17) 0.50237(17) 0.6538(3) 0.0455(6) Uani 1 1 d . U . . .
Cd5 Cd 0.9927(2) 0.24135(16) 0.8939(4) 0.0548(7) Uani 1 1 d . U . . .
Br6 Br 0.99832(18) 0.7725(2) 1.0001(4) 0.0401(6) Uani 1 1 d . U . . .
Br7 Br 0.7282(2) 0.92800(18) 0.9179(4) 0.0366(6) Uani 1 1 d . U . . .
Br8 Br 0.74912(17) 0.6277(2) 0.7411(4) 0.0372(6) Uani 1 1 d . U . . .
Br9 Br 0.74927(19) 0.6862(2) 0.2943(4) 0.0409(7) Uani 1 1 d . U . . .
P10 P 0.9458(4) 0.9158(4) 0.5089(8) 0.0240(11) Uani 1 1 d . U . . .
P11 P 0.9433(5) 0.4133(4) 0.9307(8) 0.0258(12) Uani 1 1 d . U . . .

loop_
_atom_site_aniso_label
_atom_site_aniso_U_11
_atom_site_aniso_U_22
_atom_site_aniso_U_33
_atom_site_aniso_U_23
_atom_site_aniso_U_13
_atom_site_aniso_U_12
Cd1 0.0508(10) 0.0304(9) 0.0277(9) 0.0006(8) -0.0020(9) 0.0004(7)
Cd2 0.0175(9) 0.0731(16) 0.0561(14) 0.0074(12) -0.0046(9) 0.0011(7)
Cd3 0.0683(15) 0.0459(12) 0.0303(11) 0.0060(9) -0.0118(9) 0.0108(10)
Cd4 0.0520(12) 0.0534(13) 0.0310(10) 0.0120(9) 0.0069(9) -0.0073(10)
Cd5 0.0765(18) 0.0363(12) 0.0516(15) 0.0058(10) 0.0007(11) 0.0194(11)
Br6 0.0285(12) 0.0511(16) 0.0406(15) 0.0136(14) -0.0003(11) 0.0005(9)
Br7 0.0477(14) 0.0273(12) 0.0347(13) 0.0012(10) 0.0103(12) 0.0077(10)
Br8 0.0342(14) 0.0434(15) 0.0339(15) -0.0121(11) 0.0013(10) 0.0026(9)
Br9 0.0323(15) 0.0549(18) 0.0355(14) 0.0198(12) 0.0026(9) 0.0034(10)
P10 0.020(2) 0.031(3) 0.021(3) 0.000(2) -0.001(2) 0.003(2)
P11 0.021(3) 0.029(3) 0.028(3) 0.001(2) 0.002(2) 0.001(2)

loop_
_atom_type_symbol
_atom_type_description
_atom_type_scat_dispersion_real
_atom_type_scat_dispersion_imag
_atom_type_scat_source
P P 0.1023 0.0942 'International Tables Vol C Tables 4.2.6.8 and 6.1.1.4'
Br Br -0.2901 2.4595 'International Tables Vol C Tables 4.2.6.8 and 6.1.1.4'
Cd Cd -0.8075 1.2024 'International Tables Vol C Tables 4.2.6.8 and 6.1.1.4'

loop_
_geom_angle_atom_site_label_1
_geom_angle_atom_site_label_2
_geom_angle_atom_site_label_3
_geom_angle
_geom_angle_site_symmetry_1
_geom_angle_site_symmetry_3
_geom_angle_publ_flag
Br7 Cd1 Br6 97.47(11) . . ?
Br8 Cd1 Br6 103.37(11) . . ?
Br8 Cd1 Br7 115.71(12) . . ?
Br9 Cd1 Br6 97.95(11) 1_556 . ?
Br9 Cd1 Br7 119.41(13) 1_556 . ?
Br9 Cd1 Br8 116.77(13) 1_556 . ?
P11 Cd2 P10 166.2(3) 4_654 . ?
P10 Cd3 Br6 106.83(17) 4_645 3_465 ?
P10 Cd3 Br6 106.82(17) 3_465 3_465 ?
P10 Cd3 P10 145.51(17) 3_465 4_645 ?
Br7 Cd4 Br8 75.14(9) 4_644 . ?
P11 Cd4 Br7 96.80(16) 2_764 4_644 ?
P11 Cd4 Br7 109.42(17) . 4_644 ?
P11 Cd4 Br8 108.43(16) 2_764 . ?
P11 Cd4 Br8 93.39(16) . . ?
P11 Cd4 P11 149.57(14) 2_764 . ?
P10 Cd5 Br6 107.25(18) 2_765 2_764 ?
P10 Cd5 P11 151.6(2) 2_765 . ?
P11 Cd5 Br6 100.63(18) . 2_764 ?
Cd1 Br6 Cd3 97.17(10) . 3_565 ?
Cd1 Br6 Cd5 93.61(11) . 2_765 ?
Cd3 Br6 Cd5 125.00(13) 3_565 2_765 ?
Cd1 Br7 Cd4 111.15(11) . 4_655 ?
Cd1 Br8 Cd4 115.03(10) . . ?
Cd2 P10 Cd3 109.1(2) . 3_565 ?
Cd2 P10 Cd3 103.1(2) . 4_654 ?
Cd2 P10 Cd5 107.1(2) . 2_764 ?
Cd3 P10 Cd3 112.0(2) 3_565 4_654 ?
Cd5 P10 Cd3 109.6(3) 2_764 4_654 ?
Cd5 P10 Cd3 115.1(2) 2_764 3_565 ?
Cd2 P11 Cd4 110.1(3) 4_645 2_765 ?
Cd2 P11 Cd4 104.2(2) 4_645 . ?
Cd2 P11 Cd5 105.6(2) 4_645 . ?
Cd4 P11 Cd4 111.1(2) 2_765 . ?
Cd5 P11 Cd4 111.5(3) . . ?
Cd5 P11 Cd4 113.8(2) . 2_765 ?

loop_
_geom_bond_atom_site_label_1
_geom_bond_atom_site_label_2
_geom_bond_distance
_geom_bond_site_symmetry_2
_geom_bond_publ_flag
Cd1 Br6 2.720(3) . ?
Cd1 Br7 2.562(3) . ?
Cd1 Br8 2.555(3) . ?
Cd1 Br9 2.540(4) 1_556 ?
Cd2 P10 2.412(5) . ?
Cd2 P11 2.407(6) 4_654 ?
Cd3 Br6 2.910(4) 3_465 ?
Cd3 P10 2.446(7) 3_465 ?
Cd3 P10 2.454(6) 4_645 ?
Cd4 Br7 3.012(4) 4_644 ?
Cd4 Br8 3.066(3) . ?
Cd4 P11 2.444(6) 2_764 ?
Cd4 P11 2.458(6) . ?
Cd5 Br6 3.043(4) 2_764 ?
Cd5 P10 2.441(6) 2_765 ?
Cd5 P11 2.443(6) . ?
Br6 Cd3 2.910(4) 3_565 ?
Br6 Cd5 3.043(4) 2_765 ?
Br7 Cd4 3.012(4) 4_655 ?
Br9 Cd1 2.540(4) 1_554 ?
P10 Cd3 2.454(6) 4_654 ?
P10 Cd3 2.446(7) 3_565 ?
P10 Cd5 2.441(6) 2_764 ?
P11 Cd2 2.407(6) 4_645 ?
P11 Cd4 2.444(6) 2_765 ?

loop_
_twin_individual_id
_twin_individual_mass_fraction_refined
1 0.64748
2 0.35252
